data_1548110
loop_
_publ_author_name
'\<Siau\<ciulis, Mindaugas'
'Sapmaz, Selma'
'Pulis, Alexander P.'
'Procter, David J.'

_publ_section_title
;
 Dual vicinal functionalisation of heterocycles <i>via</i> an interrupted
 Pummerer coupling/[3,3]-sigmatropic rearrangement cascade.
;
_journal_issue 3
_journal_name_full 'Chemical science'
_journal_page_first 754
_journal_page_last 759
_journal_paper_doi 10.1039/c7sc04723a
_journal_volume 9
_journal_year 2018
_chemical_formula_moiety 'C14 H15 N O S'
_chemical_formula_sum 'C14 H15 N O S'
_chemical_formula_weight 245.33
_chemical_name_systematic '2-Allyl-3-(allylsulfinyl)-1H-indole '
_space_group_crystal_system monoclinic
_space_group_IT_number 14
_space_group_name_Hall '-P 2ybc'
_space_group_name_H-M_alt 'P 1 21/c 1'
_symmetry_space_group_name_Hall '-P 2ybc'
_symmetry_space_group_name_H-M 'P 1 21/c 1'
_atom_sites_solution_hydrogens geom
_atom_sites_solution_primary dual
_audit_creation_date 2017-05-31
_audit_creation_method
;
Olex2 1.2
(compiled 2017.03.28 svn.r3405 for OlexSys, GUI svn.r5337)
;
_audit_update_record
;
2017-08-24 deposited with the CCDC.
2017-11-17 downloaded from the CCDC.
;
_cell_angle_alpha 90
_cell_angle_beta 110.633(11)
_cell_angle_gamma 90
_cell_formula_units_Z 8
_cell_length_a 17.7719(16)
_cell_length_b 8.1203(7)
_cell_length_c 19.0328(19)
_cell_measurement_reflns_used 3373
_cell_measurement_temperature 150
_cell_measurement_theta_max 25.0250
_cell_measurement_theta_min 3.5250
_cell_volume 2570.5(5)
_computing_cell_refinement 'CrysAlisPro 1.171.39.27b (Rigaku OD, 2015)'
_computing_data_collection 'CrysAlisPro 1.171.39.27b (Rigaku OD, 2015)'
_computing_data_reduction 'CrysAlisPro 1.171.39.27b (Rigaku OD, 2015)'
_computing_molecular_graphics 'Olex2 (Dolomanov et al., 2009)'
_computing_publication_material 'Olex2 (Dolomanov et al., 2009)'
_computing_structure_refinement 'ShelXL (Sheldrick, 2015)'
_computing_structure_solution 'ShelXT (Sheldrick, 2015)'
_diffrn_ambient_temperature 150
_diffrn_detector 'CCD plate'
_diffrn_detector_area_resol_mean 5.1636
_diffrn_detector_type Atlas
_diffrn_measured_fraction_theta_full 0.997
_diffrn_measured_fraction_theta_max 0.997
_diffrn_measurement_details
;
List of Runs (angles in degrees, time in seconds):

  # Type    Start    End  Width  t~exp~   \w     \q     \k     \f   Frames
#--------------------------------------------------------------------------
  1  \w     24.00  76.00   1.00   40.00    --   11.54  77.00 -30.00   52
  2  \w    -66.00 -32.00   1.00   40.00    --   11.54 178.00-150.00   34
  3  \w    -76.00  34.00   1.00   40.00    --  -12.00 -19.00  60.00  110
  4  \w   -101.00 -54.00   1.00   40.00    --  -12.00-178.00 -30.00   47
  5  \w    -41.00  77.00   1.00   40.00    --  -12.00   0.00-150.00  118
  6  \w    -87.00 -57.00   1.00   40.00    --  -12.00-178.00-120.00   30
;
_diffrn_measurement_device 'four-circle diffractometer'
_diffrn_measurement_device_type 'Xcalibur, Atlas'
_diffrn_measurement_method '\w scans'
_diffrn_orient_matrix_type 'CrysAlisPro convention (1999,Acta A55,543-557)'
_diffrn_orient_matrix_UB_11 0.0126996000
_diffrn_orient_matrix_UB_12 -0.0817549000
_diffrn_orient_matrix_UB_13 -0.0028362000
_diffrn_orient_matrix_UB_21 -0.0319146000
_diffrn_orient_matrix_UB_22 -0.0093171000
_diffrn_orient_matrix_UB_23 -0.0348938000
_diffrn_orient_matrix_UB_31 0.0252814000
_diffrn_orient_matrix_UB_32 0.0293340000
_diffrn_orient_matrix_UB_33 -0.0189619000
_diffrn_radiation_monochromator graphite
_diffrn_radiation_probe x-ray
_diffrn_radiation_type MoK\a
_diffrn_radiation_wavelength 0.71073
_diffrn_reflns_av_R_equivalents 0.0941
_diffrn_reflns_av_unetI/netI 0.0930
_diffrn_reflns_Laue_measured_fraction_full 0.997
_diffrn_reflns_Laue_measured_fraction_max 0.997
_diffrn_reflns_limit_h_max 21
_diffrn_reflns_limit_h_min -21
_diffrn_reflns_limit_k_max 9
_diffrn_reflns_limit_k_min -9
_diffrn_reflns_limit_l_max 22
_diffrn_reflns_limit_l_min -22
_diffrn_reflns_number 22982
_diffrn_reflns_point_group_measured_fraction_full 0.997
_diffrn_reflns_point_group_measured_fraction_max 0.997
_diffrn_reflns_theta_full 25.242
_diffrn_reflns_theta_max 25.349
_diffrn_reflns_theta_min 3.325
_diffrn_source 'fine-focus sealed X-ray tube'
_diffrn_source_type 'Enhance (Mo) X-ray Source'
_exptl_absorpt_coefficient_mu 0.235
_exptl_absorpt_correction_T_max 1.00000
_exptl_absorpt_correction_T_min 0.93232
_exptl_absorpt_correction_type multi-scan
_exptl_absorpt_process_details
;
CrysAlisPro 1.171.39.27b (Rigaku Oxford Diffraction, 2015)
Empirical absorption correction using spherical harmonics,
 implemented in SCALE3 ABSPACK scaling algorithm.
;
_exptl_crystal_colour 'clear grayish colourless'
_exptl_crystal_colour_lustre clear
_exptl_crystal_colour_modifier grayish
_exptl_crystal_colour_primary colourless
_exptl_crystal_density_diffrn 1.268
_exptl_crystal_description needle
_exptl_crystal_F_000 1040
_exptl_crystal_size_max 0.276
_exptl_crystal_size_mid 0.049
_exptl_crystal_size_min 0.043
_refine_diff_density_max 0.289
_refine_diff_density_min -0.336
_refine_diff_density_rms 0.063
_refine_ls_extinction_method none
_refine_ls_goodness_of_fit_ref 1.037
_refine_ls_hydrogen_treatment constr
_refine_ls_matrix_type full
_refine_ls_number_parameters 307
_refine_ls_number_reflns 4690
_refine_ls_number_restraints 66
_refine_ls_restrained_S_all 1.029
_refine_ls_R_factor_all 0.1032
_refine_ls_R_factor_gt 0.0532
_refine_ls_shift/su_max 0.000
_refine_ls_shift/su_mean 0.000
_refine_ls_structure_factor_coef Fsqd
_refine_ls_weighting_details 'w=1/[\s^2^(Fo^2^)+(0.0259P)^2^+0.4696P] where P=(Fo^2^+2Fc^2^)/3'
_refine_ls_weighting_scheme calc
_refine_ls_wR_factor_gt 0.0889
_refine_ls_wR_factor_ref 0.1068
_reflns_Friedel_coverage 0.000
_reflns_number_gt 3004
_reflns_number_total 4690
_reflns_threshold_expression 'I > 2\s(I)'
_cod_data_source_file c7sc04723a2.cif
_cod_data_source_block odjp5
_cod_depositor_comments
;

2019-01-24
Z value and formula fixed to values more according to usual
chemical conventions.                 miguel

 Adding full bibliography for 1548110--1548111.cif.
;
_cod_original_cell_volume 2570.5(4)
_cod_original_formula_moiety '2(C14 H15 N O S)'
_cod_original_formula_sum 'C28 H30 N2 O2 S2'
_cod_original_formula_units_Z 4
_cod_original_formula_weight 490.66
_cod_database_code 1548110
_shelxl_version_number 2014/6
_chemical_oxdiff_formula C14H15NOS
_shelx_space_group_comment
;
The symmetry employed for this shelxl refinement is uniquely defined
by the following loop, which should always be used as a source of
symmetry information in preference to the above space-group names.
They are only intended as comments.
;
_reflns_odcompleteness_completeness 99.63
_reflns_odcompleteness_iscentric 1
_reflns_odcompleteness_theta 26.32
_olex2_refinement_description
;
1. Fixed Uiso
 At 1.2 times of:
  All C(H) groups, All C(H,H) groups, All N(H) groups
2. Restrained distances
 C27-H00X \\sim C28-HA \\sim C28-H00Z \\sim C24-H00V \\sim C25-H \\sim C25-H00Y
\\sim C14-H00M \\sim C14-
 H00J \\sim C13-H00N \\sim C11-H00F \\sim C11-H00H \\sim C10-H00G
 with sigma of 0.02
3.a Secondary CH2 refined with riding coordinates:
 C9(H00B,H00C), C12(H00D,H00E), C23(H00P,H00Q), C26(H00S,H00T)
3.b Aromatic/amide H refined with riding coordinates:
 N1(H005), N2(H006), C5(H00A), C10(H00G), C4(H00I), C2(H00K), C3(H00L),
 C19(H00O), C13(H00N), C16(H00R), C17(H00U), C24(H00V), C18(H00W), C27(H00X)
3.c X=CH2 refined with riding coordinates:
 C11(H00F,H00H), C14(H00J,H00M), C25(H00Y,H), C28(H00Z,HA)
;
_olex2_date_sample_data_collection 2017-05-30
_olex2_submission_original_sample_id 'Sulfenylation Product - diallylsulfoxide/indole'
_olex2_submission_special_instructions 'No special instructions were received'
_oxdiff_exptl_absorpt_empirical_details
;
Empirical correction (ABSPACK) includes:
- Absorption correction using spherical harmonics
- Frame scaling
;
_oxdiff_exptl_absorpt_empirical_full_max 1.077
_oxdiff_exptl_absorpt_empirical_full_min 0.937

loop_
_space_group_symop_operation_xyz
'x, y, z'
'-x, y+1/2, -z+1/2'
'-x, -y, -z'
'x, -y-1/2, z-1/2'

loop_
_atom_site_label
_atom_site_type_symbol
_atom_site_fract_x
_atom_site_fract_y
_atom_site_fract_z
_atom_site_U_iso_or_equiv
_atom_site_adp_type
_atom_site_occupancy
_atom_site_site_symmetry_order
_atom_site_calc_flag
_atom_site_refinement_flags_posn
S001 S 0.62853(4) 0.64352(9) 0.68973(4) 0.0240(2) Uani 1 1 d .
S002 S 0.85935(4) 0.69795(10) 0.61262(4) 0.0289(2) Uani 1 1 d .
O003 O 0.61643(11) 0.8148(2) 0.65603(11) 0.0304(5) Uani 1 1 d .
O004 O 0.81997(11) 0.5465(3) 0.63051(11) 0.0366(6) Uani 1 1 d .
N005 N 0.46724(13) 0.5012(3) 0.77182(12) 0.0223(6) Uani 1 1 d .
H005 H 0.4536 0.4704 0.8089 0.027 Uiso 1 1 calc R
N006 N 1.04613(13) 0.8547(3) 0.77915(13) 0.0273(6) Uani 1 1 d .
H006 H 1.0955 0.8855 0.7979 0.033 Uiso 1 1 calc R
C007 C 0.45964(16) 0.5753(3) 0.65526(16) 0.0196(7) Uani 1 1 d .
C008 C 0.54363(16) 0.5380(3) 0.77648(15) 0.0198(7) Uani 1 1 d .
C009 C 0.41479(16) 0.5207(3) 0.69895(16) 0.0210(7) Uani 1 1 d .
C00A C 0.41873(16) 0.6081(4) 0.57934(16) 0.0244(7) Uani 1 1 d .
H00A H 0.4464 0.6452 0.5491 0.029 Uiso 1 1 calc R
C00B C 0.54175(15) 0.5837(3) 0.70600(15) 0.0197(7) Uani 1 1 d .
C00C C 0.61166(16) 0.5270(4) 0.84967(15) 0.0256(7) Uani 1 1 d .
H00B H 0.6602 0.5677 0.8434 0.031 Uiso 1 1 calc R
H00C H 0.6204 0.4124 0.8649 0.031 Uiso 1 1 calc R
C00D C 0.99465(17) 0.8378(4) 0.81877(16) 0.0258(7) Uani 1 1 d .
C00E C 0.91956(17) 0.7840(4) 0.76844(16) 0.0253(7) Uani 1 1 d .
C00F C 1.00650(16) 0.8147(4) 0.70562(16) 0.0242(7) Uani 1 1 d .
C00G C 0.59616(16) 0.6239(4) 0.91022(15) 0.0247(7) Uani 1 1 d D
H00G H 0.5930 0.7378 0.9050 0.030 Uiso 1 1 calc DR
C00H C 0.92914(16) 0.7699(4) 0.69655(16) 0.0254(7) Uani 1 1 d .
C00I C 0.33665(17) 0.5847(4) 0.54979(16) 0.0285(7) Uani 1 1 d .
H00I H 0.3092 0.6065 0.4992 0.034 Uiso 1 1 calc R
C00J C 0.62300(17) 0.5112(4) 0.61139(16) 0.0262(7) Uani 1 1 d .
H00D H 0.5776 0.5449 0.5679 0.031 Uiso 1 1 calc R
H00E H 0.6713 0.5260 0.5995 0.031 Uiso 1 1 calc R
C00K C 0.33200(17) 0.4966(4) 0.66912(17) 0.0275(8) Uani 1 1 d .
H00K H 0.3036 0.4599 0.6989 0.033 Uiso 1 1 calc R
C00L C 0.29388(18) 0.5289(4) 0.59431(17) 0.0297(8) Uani 1 1 d .
H00L H 0.2386 0.5134 0.5727 0.036 Uiso 1 1 calc R
C00M C 0.85712(18) 0.7561(4) 0.79560(18) 0.0327(8) Uani 1 1 d .
H00O H 0.8072 0.7202 0.7635 0.039 Uiso 1 1 calc R
C00N C 0.61423(19) 0.3333(4) 0.62616(17) 0.0343(8) Uani 1 1 d D
H00N H 0.5645 0.2973 0.6259 0.041 Uiso 1 1 calc DR
C00O C 1.04706(17) 0.8283(4) 0.64912(17) 0.0331(8) Uani 1 1 d .
H00P H 1.0132 0.7773 0.6026 0.040 Uiso 1 1 calc R
H00Q H 1.0525 0.9438 0.6389 0.040 Uiso 1 1 calc R
C00P C 1.00840(18) 0.8644(4) 0.89456(17) 0.0327(8) Uani 1 1 d .
H00R H 1.0582 0.8995 0.9273 0.039 Uiso 1 1 calc R
C00Q C 0.58678(17) 0.5607(4) 0.96964(17) 0.0365(8) Uani 1 1 d D
H00F H 0.5896 0.4473 0.9768 0.044 Uiso 1 1 calc DR
H00H H 0.5773 0.6291 1.0048 0.044 Uiso 1 1 calc DR
C00R C 0.78542(17) 0.8611(4) 0.59390(18) 0.0360(8) Uani 1 1 d .
H00S H 0.7394 0.8342 0.5497 0.043 Uiso 1 1 calc R
H00T H 0.7671 0.8724 0.6360 0.043 Uiso 1 1 calc R
C00S C 0.9454(2) 0.8365(4) 0.91889(18) 0.0376(9) Uani 1 1 d .
H00U H 0.9528 0.8542 0.9692 0.045 Uiso 1 1 calc R
C00T C 1.12823(18) 0.7495(4) 0.67361(17) 0.0346(8) Uani 1 1 d D
H00V H 1.1317 0.6382 0.6859 0.042 Uiso 1 1 calc DR
C00U C 0.8705(2) 0.7825(4) 0.87045(19) 0.0387(9) Uani 1 1 d .
H00W H 0.8292 0.7641 0.8889 0.046 Uiso 1 1 calc R
C00V C 0.6711(2) 0.2257(4) 0.63931(17) 0.0432(9) Uani 1 1 d D
H00J H 0.7216 0.2576 0.6400 0.052 Uiso 1 1 calc DR
H00M H 0.6615 0.1164 0.6481 0.052 Uiso 1 1 calc DR
C00W C 0.82186(19) 1.0185(4) 0.5817(2) 0.0412(9) Uani 1 1 d D
H00X H 0.8530 1.0784 0.6235 0.049 Uiso 1 1 calc DR
C00X C 1.19430(19) 0.8255(4) 0.67895(18) 0.0437(9) Uani 1 1 d D
H00Y H 1.1931 0.9368 0.6671 0.052 Uiso 1 1 calc DR
H H 1.2428 0.7686 0.6946 0.052 Uiso 1 1 calc DR
C00Y C 0.8122(2) 1.0767(5) 0.5152(2) 0.0632(12) Uani 1 1 d D
H00Z H 0.7813 1.0191 0.4725 0.076 Uiso 1 1 calc DR
HA H 0.8362 1.1758 0.5104 0.076 Uiso 1 1 calc DR

loop_
_atom_site_aniso_label
_atom_site_aniso_U_11
_atom_site_aniso_U_22
_atom_site_aniso_U_33
_atom_site_aniso_U_23
_atom_site_aniso_U_13
_atom_site_aniso_U_12
S001 0.0266(4) 0.0216(5) 0.0276(5) -0.0027(3) 0.0143(4) -0.0028(3)
S002 0.0236(4) 0.0274(5) 0.0309(5) 0.0006(4) 0.0035(4) -0.0005(3)
O003 0.0437(13) 0.0202(12) 0.0386(13) -0.0022(10) 0.0285(11) -0.0033(10)
O004 0.0269(12) 0.0292(14) 0.0447(14) 0.0060(11) 0.0015(11) -0.0050(10)
N005 0.0249(13) 0.0264(16) 0.0188(14) 0.0018(11) 0.0118(12) -0.0014(11)
N006 0.0183(13) 0.0310(17) 0.0271(15) -0.0018(12) 0.0010(12) -0.0038(11)
C007 0.0284(16) 0.0114(16) 0.0204(17) -0.0012(13) 0.0103(14) 0.0012(13)
C008 0.0233(16) 0.0126(16) 0.0246(18) -0.0033(13) 0.0098(14) -0.0006(12)
C009 0.0269(16) 0.0147(17) 0.0230(18) -0.0001(13) 0.0107(15) 0.0024(13)
C00A 0.0300(18) 0.0227(19) 0.0229(18) 0.0005(14) 0.0123(15) 0.0031(14)
C00B 0.0232(16) 0.0159(17) 0.0210(17) -0.0018(13) 0.0091(14) -0.0002(13)
C00C 0.0242(16) 0.0249(19) 0.0260(18) 0.0046(14) 0.0068(15) 0.0008(14)
C00D 0.0301(17) 0.0190(18) 0.0271(19) 0.0015(14) 0.0087(15) 0.0030(14)
C00E 0.0273(17) 0.0165(18) 0.0314(19) 0.0011(14) 0.0095(15) 0.0014(13)
C00F 0.0211(16) 0.0206(18) 0.0265(19) 0.0020(14) 0.0031(14) 0.0036(13)
C00G 0.0268(16) 0.0197(18) 0.0261(18) -0.0003(14) 0.0075(15) -0.0016(14)
C00H 0.0217(16) 0.0226(19) 0.0277(18) 0.0002(14) 0.0036(14) 0.0007(13)
C00I 0.0333(18) 0.028(2) 0.0205(17) -0.0006(14) 0.0050(15) 0.0056(15)
C00J 0.0305(17) 0.0252(19) 0.0273(18) -0.0034(14) 0.0157(15) -0.0012(14)
C00K 0.0273(17) 0.027(2) 0.033(2) 0.0007(15) 0.0167(16) 0.0019(14)
C00L 0.0262(17) 0.030(2) 0.031(2) -0.0040(15) 0.0079(16) 0.0025(15)
C00M 0.0282(18) 0.029(2) 0.041(2) 0.0025(16) 0.0131(16) 0.0002(15)
C00N 0.041(2) 0.029(2) 0.042(2) -0.0111(16) 0.0247(17) -0.0061(17)
C00O 0.0302(18) 0.035(2) 0.034(2) -0.0020(16) 0.0122(16) -0.0034(15)
C00P 0.0356(19) 0.027(2) 0.030(2) -0.0001(15) 0.0047(16) 0.0004(15)
C00Q 0.039(2) 0.036(2) 0.036(2) -0.0048(17) 0.0147(17) -0.0030(16)
C00R 0.0249(17) 0.037(2) 0.040(2) 0.0071(17) 0.0043(16) 0.0104(16)
C00S 0.059(2) 0.028(2) 0.030(2) 0.0005(16) 0.0221(19) 0.0046(18)
C00T 0.037(2) 0.026(2) 0.047(2) -0.0025(16) 0.0226(18) 0.0030(16)
C00U 0.048(2) 0.029(2) 0.049(2) 0.0043(17) 0.029(2) 0.0043(17)
C00V 0.058(2) 0.034(2) 0.046(2) -0.0002(18) 0.028(2) 0.0020(19)
C00W 0.037(2) 0.031(2) 0.048(2) 0.0010(18) 0.0053(18) 0.0038(17)
C00X 0.036(2) 0.041(2) 0.059(2) -0.0086(19) 0.0225(19) 0.0038(17)
C00Y 0.056(3) 0.055(3) 0.070(3) 0.017(2) 0.011(2) -0.013(2)

loop_
_atom_type_symbol
_atom_type_description
_atom_type_scat_dispersion_real
_atom_type_scat_dispersion_imag
_atom_type_scat_source
C C 0.0033 0.0016 'International Tables Vol C Tables 4.2.6.8 and 6.1.1.4'
H H 0.0000 0.0000 'International Tables Vol C Tables 4.2.6.8 and 6.1.1.4'
N N 0.0061 0.0033 'International Tables Vol C Tables 4.2.6.8 and 6.1.1.4'
O O 0.0106 0.0060 'International Tables Vol C Tables 4.2.6.8 and 6.1.1.4'
S S 0.1246 0.1234 'International Tables Vol C Tables 4.2.6.8 and 6.1.1.4'

loop_
_geom_angle_atom_site_label_1
_geom_angle_atom_site_label_2
_geom_angle_atom_site_label_3
_geom_angle
O003 S001 C00B 109.15(12)
O003 S001 C00J 103.74(12)
C00B S001 C00J 100.71(13)
O004 S002 C00H 107.62(13)
O004 S002 C00R 106.14(13)
C00H S002 C00R 99.67(15)
C008 N005 H005 124.9
C008 N005 C009 110.2(2)
C009 N005 H005 124.9
C00D N006 H006 125.2
C00F N006 H006 125.2
C00F N006 C00D 109.5(2)
C009 C007 C00B 105.6(2)
C00A C007 C009 118.3(3)
C00A C007 C00B 136.1(2)
N005 C008 C00B 108.3(2)
N005 C008 C00C 120.6(2)
C00B C008 C00C 131.1(2)
N005 C009 C007 107.8(2)
N005 C009 C00K 129.5(2)
C00K C009 C007 122.6(3)
C007 C00A H00A 120.5
C00I C00A C007 119.1(3)
C00I C00A H00A 120.5
C007 C00B S001 130.1(2)
C008 C00B S001 121.8(2)
C008 C00B C007 108.1(2)
C008 C00C H00B 109.2
C008 C00C H00C 109.2
C008 C00C C00G 112.2(2)
H00B C00C H00C 107.9
C00G C00C H00B 109.2
C00G C00C H00C 109.2
N006 C00D C00E 108.1(2)
N006 C00D C00P 129.9(3)
C00P C00D C00E 122.0(3)
C00D C00E C00H 105.6(2)
C00M C00E C00D 118.9(3)
C00M C00E C00H 135.5(3)
N006 C00F C00H 108.9(2)
N006 C00F C00O 121.0(2)
C00H C00F C00O 130.1(3)
C00C C00G H00G 117.5
C00Q C00G C00C 125.0(3)
C00Q C00G H00G 117.5
C00E C00H S002 127.8(2)
C00F C00H S002 124.2(2)
C00F C00H C00E 107.9(3)
C00A C00I H00I 119.3
C00A C00I C00L 121.3(3)
C00L C00I H00I 119.3
S001 C00J H00D 108.9
S001 C00J H00E 108.9
H00D C00J H00E 107.7
C00N C00J S001 113.5(2)
C00N C00J H00D 108.9
C00N C00J H00E 108.9
C009 C00K H00K 121.2
C00L C00K C009 117.5(3)
C00L C00K H00K 121.2
C00I C00L H00L 119.4
C00K C00L C00I 121.1(3)
C00K C00L H00L 119.4
C00E C00M H00O 120.4
C00U C00M C00E 119.2(3)
C00U C00M H00O 120.4
C00J C00N H00N 117.8
C00V C00N C00J 124.4(3)
C00V C00N H00N 117.8
C00F C00O H00P 108.8
C00F C00O H00Q 108.8
H00P C00O H00Q 107.7
C00T C00O C00F 113.7(3)
C00T C00O H00P 108.8
C00T C00O H00Q 108.8
C00D C00P H00R 121.4
C00S C00P C00D 117.2(3)
C00S C00P H00R 121.4
C00G C00Q H00F 120.0
C00G C00Q H00H 120.0
H00F C00Q H00H 120.0
S002 C00R H00S 109.8
S002 C00R H00T 109.8
H00S C00R H00T 108.2
C00W C00R S002 109.5(2)
C00W C00R H00S 109.8
C00W C00R H00T 109.8
C00P C00S H00U 119.0
C00P C00S C00U 122.0(3)
C00U C00S H00U 119.0
C00O C00T H00V 117.7
C00X C00T C00O 124.6(3)
C00X C00T H00V 117.7
C00M C00U C00S 120.6(3)
C00M C00U H00W 119.7
C00S C00U H00W 119.7
C00N C00V H00J 120.0
C00N C00V H00M 120.0
H00J C00V H00M 120.0
C00R C00W H00X 118.4
C00Y C00W C00R 123.1(3)
C00Y C00W H00X 118.4
C00T C00X H00Y 120.0
C00T C00X H 120.0
H00Y C00X H 120.0
C00W C00Y H00Z 120.0
C00W C00Y HA 120.0
H00Z C00Y HA 120.0

loop_
_geom_bond_atom_site_label_1
_geom_bond_atom_site_label_2
_geom_bond_distance
S001 O003 1.515(2)
S001 C00B 1.746(3)
S001 C00J 1.812(3)
S002 O004 1.512(2)
S002 C00H 1.742(3)
S002 C00R 1.811(3)
N005 H005 0.8600
N005 C008 1.362(3)
N005 C009 1.381(3)
N006 H006 0.8600
N006 C00D 1.382(3)
N006 C00F 1.366(3)
C007 C009 1.411(3)
C007 C00A 1.396(4)
C007 C00B 1.440(4)
C008 C00B 1.381(4)
C008 C00C 1.491(4)
C009 C00K 1.392(4)
C00A H00A 0.9300
C00A C00I 1.379(4)
C00C H00B 0.9700
C00C H00C 0.9700
C00C C00G 1.499(4)
C00D C00E 1.410(4)
C00D C00P 1.392(4)
C00E C00H 1.442(4)
C00E C00M 1.398(4)
C00F C00H 1.373(4)
C00F C00O 1.495(4)
C00G H00G 0.9300
C00G C00Q 1.305(4)
C00I H00I 0.9300
C00I C00L 1.398(4)
C00J H00D 0.9700
C00J H00E 0.9700
C00J C00N 1.491(4)
C00K H00K 0.9300
C00K C00L 1.369(4)
C00L H00L 0.9300
C00M H00O 0.9300
C00M C00U 1.376(4)
C00N H00N 0.9300
C00N C00V 1.292(4)
C00O H00P 0.9700
C00O H00Q 0.9700
C00O C00T 1.495(4)
C00P H00R 0.9300
C00P C00S 1.374(4)
C00Q H00F 0.9300
C00Q H00H 0.9300
C00R H00S 0.9700
C00R H00T 0.9700
C00R C00W 1.488(4)
C00S H00U 0.9300
C00S C00U 1.396(4)
C00T H00V 0.9300
C00T C00X 1.299(4)
C00U H00W 0.9300
C00V H00J 0.9300
C00V H00M 0.9300
C00W H00X 0.9300
C00W C00Y 1.305(4)
C00X H00Y 0.9300
C00X H 0.9300
C00Y H00Z 0.9300
C00Y HA 0.9300
